data_4135109
loop_
_publ_author_name
'Mao, Kaihui'
'Zhang, Jinlei'
'Guo, Zijing'
'Liu, Lizhe'
'Ma, He'
'Chin, Yiying'
'Lin, Hong-Ji'
'Bao, Songsong'
'Xie, Hangqing'
'Yang, Run'
'Jing, Zhaoyang'
'Shen, Jiancang'
'Yuan, Guoliang'
'Chen, Jian'
'Wu, Peiheng'
'Wu, Xinglong'

_publ_section_title
;
 Constructing Asymmetrical Ni-Centered {NiN2O4} Octahedra in Layered
 Metal-Organic Structures for Near-Room-Temperature Single-Phase
 Magnetoelectricity.
;
_journal_name_full 'Journal of the American Chemical Society'
_journal_paper_doi 10.1021/jacs.0c05845
_journal_year 2020
_chemical_absolute_configuration rm
_chemical_formula_moiety 'C72 H76 N8 Ni2 O12, 4(H2 O)'
_chemical_formula_sum 'C72 H84 N8 Ni2 O16'
_chemical_formula_weight 1434.89
_space_group_crystal_system monoclinic
_space_group_IT_number 5
_space_group_name_Hall 'C 2y'
_space_group_name_H-M_alt 'C 1 2 1'
_atom_sites_solution_hydrogens geom
_audit_creation_method SHELXL-2018/3
_cell_angle_alpha 90
_cell_angle_beta 117.280(7)
_cell_angle_gamma 90
_cell_formula_units_Z 4
_cell_length_a 23.205(8)
_cell_length_b 23.187(8)
_cell_length_c 16.965(5)
_cell_measurement_reflns_used 6223
_cell_measurement_temperature 173(2)
_cell_measurement_theta_max 26.602
_cell_measurement_theta_min 2.512
_cell_volume 8113(5)
_computing_cell_refinement 'APEX 3'
_computing_data_collection 'APEX 3'
_computing_data_reduction 'APEX 3'
_computing_molecular_graphics SHELXTL
_computing_publication_material SHELXTL
_computing_structure_refinement 'SHELXL-2018/3 (Sheldrick, 2018)'
_computing_structure_solution 'SHELXT 2014/4 (Sheldrick, 2014)'
_diffrn_ambient_temperature 173(2)
_diffrn_measured_fraction_theta_full 0.998
_diffrn_measured_fraction_theta_max 0.998
_diffrn_measurement_device_type 'Bruker D8'
_diffrn_radiation_type MoK\a
_diffrn_radiation_wavelength 0.71073
_diffrn_reflns_av_R_equivalents 0.0784
_diffrn_reflns_av_unetI/netI 0.1449
_diffrn_reflns_Laue_measured_fraction_full 0.998
_diffrn_reflns_Laue_measured_fraction_max 0.998
_diffrn_reflns_limit_h_max 27
_diffrn_reflns_limit_h_min -28
_diffrn_reflns_limit_k_max 28
_diffrn_reflns_limit_k_min -28
_diffrn_reflns_limit_l_max 19
_diffrn_reflns_limit_l_min -20
_diffrn_reflns_number 24876
_diffrn_reflns_point_group_measured_fraction_full 0.924
_diffrn_reflns_point_group_measured_fraction_max 0.924
_diffrn_reflns_theta_full 25.242
_diffrn_reflns_theta_max 25.999
_diffrn_reflns_theta_min 2.512
_exptl_absorpt_coefficient_mu 0.527
_exptl_absorpt_correction_T_max 0.990
_exptl_absorpt_correction_T_min 0.860
_exptl_absorpt_correction_type multi-scan
_exptl_absorpt_process_details 'SADABS(Bruker, 2000)'
_exptl_crystal_colour 'bluish green'
_exptl_crystal_density_diffrn 1.175
_exptl_crystal_description sheet-like
_exptl_crystal_F_000 3024
_exptl_crystal_size_max 0.200
_exptl_crystal_size_mid 0.180
_exptl_crystal_size_min 0.020
_refine_diff_density_max 2.367
_refine_diff_density_min -0.775
_refine_diff_density_rms 0.116
_refine_ls_abs_structure_details
;
 Refined as an inversion twin.
;
_refine_ls_abs_structure_Flack 0.04(4)
_refine_ls_extinction_method none
_refine_ls_goodness_of_fit_ref 1.005
_refine_ls_hydrogen_treatment constr
_refine_ls_matrix_type full
_refine_ls_number_parameters 885
_refine_ls_number_reflns 14737
_refine_ls_number_restraints 129
_refine_ls_restrained_S_all 1.006
_refine_ls_R_factor_all 0.1503
_refine_ls_R_factor_gt 0.0817
_refine_ls_shift/su_max 0.028
_refine_ls_shift/su_mean 0.001
_refine_ls_structure_factor_coef Fsqd
_refine_ls_weighting_details 'w=1/[\s^2^(Fo^2^)+(0.0900P)^2^+45.0000P] where P=(Fo^2^+2Fc^2^)/3'
_refine_ls_weighting_scheme calc
_refine_ls_wR_factor_gt 0.1938
_refine_ls_wR_factor_ref 0.2375
_reflns_Friedel_coverage 0.803
_reflns_Friedel_fraction_full 0.845
_reflns_Friedel_fraction_max 0.845
_reflns_number_gt 8567
_reflns_number_total 14737
_reflns_threshold_expression 'I > 2\s(I)'
_cod_data_source_file ja0c05845_si_003.cif
_cod_data_source_block c2-173k
_cod_original_sg_symbol_H-M 'C 2'
_cod_database_code 4135109
_shelx_shelxl_version_number 2018/3
_shelx_space_group_comment
;
The symmetry employed for this shelxl refinement is uniquely defined
by the following loop, which should always be used as a source of
symmetry information in preference to the above space-group names.
They are only intended as comments.
;
_shelx_estimated_absorpt_t_min 0.902
_shelx_estimated_absorpt_t_max 0.990
_platon_squeeze_void_probe_radius 1.20

loop_
_space_group_symop_operation_xyz
'x, y, z'
'-x, y, -z'
'x+1/2, y+1/2, z'
'-x+1/2, y+1/2, -z'

loop_
_atom_site_label
_atom_site_type_symbol
_atom_site_fract_x
_atom_site_fract_y
_atom_site_fract_z
_atom_site_U_iso_or_equiv
_atom_site_adp_type
_atom_site_occupancy
_atom_site_site_symmetry_order
_atom_site_calc_flag
_atom_site_refinement_flags_posn
_atom_site_refinement_flags_adp
_atom_site_refinement_flags_occupancy
_atom_site_disorder_assembly
_atom_site_disorder_group
Ni1 Ni 0.500000 1.31761(8) 0.500000 0.0254(5) Uani 1 2 d S T P . .
Ni2 Ni 0.31774(5) 1.00016(8) 0.50029(9) 0.0246(3) Uani 1 1 d . . . . .
Ni3 Ni 0.500000 0.68248(8) 0.500000 0.0244(5) Uani 1 2 d S T P . .
C1 C 0.2646(8) 1.2438(6) 0.2101(11) 0.060(4) Uani 1 1 d . . . . .
H1 H 0.248957 1.262258 0.246562 0.072 Uiso 1 1 calc R U . . .
C2 C 0.2468(10) 1.2660(8) 0.1241(14) 0.081(6) Uani 1 1 d . . . . .
H2 H 0.221113 1.299801 0.103368 0.097 Uiso 1 1 calc R U . . .
C3 C 0.2677(12) 1.2374(9) 0.0726(13) 0.089(6) Uani 1 1 d . . . . .
H3 H 0.254668 1.251208 0.014167 0.107 Uiso 1 1 calc R U . . .
C4 C 0.3072(10) 1.1889(10) 0.1004(13) 0.088(6) Uani 1 1 d . . . . .
H4 H 0.321437 1.169835 0.062840 0.106 Uiso 1 1 calc R U . . .
C5 C 0.3250(10) 1.1698(7) 0.1870(13) 0.073(5) Uani 1 1 d . . . . .
H5 H 0.352756 1.137217 0.208883 0.088 Uiso 1 1 calc R U . . .
C6 C 0.3036(7) 1.1965(6) 0.2416(10) 0.045(3) Uani 1 1 d . . . . .
C7 C 0.3210(6) 1.1746(5) 0.3346(8) 0.039(3) Uani 1 1 d . . . . .
H7A H 0.307553 1.203830 0.365388 0.046 Uiso 1 1 calc R U . . .
H7B H 0.295924 1.139014 0.329462 0.046 Uiso 1 1 calc R U . . .
C8 C 0.3926(6) 1.1616(5) 0.3913(9) 0.037(3) Uani 1 1 d . . . . .
H8 H 0.404473 1.127808 0.365126 0.044 Uiso 1 1 calc R U . . .
C9 C 0.4366(7) 1.2126(6) 0.3965(10) 0.037(3) Uani 1 1 d . . . . .
C10 C 0.3902(6) 1.0987(5) 0.5042(8) 0.029(3) Uani 1 1 d . . . . .
C11 C 0.4108(6) 1.0898(5) 0.6011(9) 0.037(3) Uani 1 1 d . . . . .
H11 H 0.413125 1.128142 0.629284 0.045 Uiso 1 1 calc R U . . .
C12 C 0.4781(6) 1.0613(6) 0.6466(9) 0.045(3) Uani 1 1 d . . . . .
H12A H 0.476213 1.023716 0.617885 0.054 Uiso 1 1 calc R U . . .
H12B H 0.509512 1.086016 0.637980 0.054 Uiso 1 1 calc R U . . .
C13 C 0.5017(7) 1.0519(5) 0.7437(10) 0.058(3) Uani 1 1 d D U . . .
C14 C 0.5264(8) 1.0975(7) 0.8018(10) 0.074(4) Uani 1 1 d D U . . .
H14 H 0.529082 1.134303 0.779184 0.088 Uiso 1 1 calc R U . . .
C15 C 0.5474(11) 1.0913(9) 0.8917(11) 0.104(5) Uani 1 1 d D U . . .
H15 H 0.563497 1.123407 0.930626 0.124 Uiso 1 1 calc R U . . .
C16 C 0.5443(12) 1.0376(8) 0.9231(14) 0.115(6) Uani 1 1 d D U . . .
H16 H 0.560211 1.031886 0.985048 0.139 Uiso 1 1 calc R U . . .
C17 C 0.5184(11) 0.9918(10) 0.8662(9) 0.109(5) Uani 1 1 d D U . . .
H17 H 0.515844 0.954957 0.888849 0.131 Uiso 1 1 calc R U . . .
C18 C 0.4961(8) 0.9993(8) 0.7766(9) 0.075(4) Uani 1 1 d D U . . .
H18 H 0.476845 0.967881 0.737261 0.090 Uiso 1 1 calc R U . . .
C19 C 0.5350(8) 0.8289(8) 0.8122(11) 0.064(4) Uani 1 1 d . . . . .
H19 H 0.549002 0.861388 0.791410 0.076 Uiso 1 1 calc R U . . .
C20 C 0.5743(10) 0.8092(10) 0.8976(13) 0.090(6) Uani 1 1 d . . . . .
H20 H 0.612138 0.830054 0.935760 0.108 Uiso 1 1 calc R U . . .
C21 C 0.5572(10) 0.7571(9) 0.9279(11) 0.074(5) Uani 1 1 d . . . . .
H21 H 0.584789 0.739864 0.983331 0.089 Uiso 1 1 calc R U . . .
C22 C 0.4991(11) 0.7344(8) 0.8719(14) 0.090(6) Uani 1 1 d . . . . .
H22 H 0.484888 0.701726 0.892065 0.107 Uiso 1 1 calc R U . . .
C23 C 0.4594(8) 0.7543(6) 0.7894(10) 0.059(4) Uani 1 1 d . . . . .
H23 H 0.419710 0.734936 0.753960 0.071 Uiso 1 1 calc R U . . .
C24 C 0.4765(7) 0.8034(5) 0.7559(10) 0.043(3) Uani 1 1 d . . . . .
C25 C 0.4325(6) 0.8260(6) 0.6640(9) 0.040(3) Uani 1 1 d . . . . .
H25A H 0.397750 0.797383 0.632547 0.048 Uiso 1 1 calc R U . . .
H25B H 0.411591 0.861912 0.669705 0.048 Uiso 1 1 calc R U . . .
C26 C 0.4660(5) 0.8382(5) 0.6092(8) 0.031(3) Uani 1 1 d . . . . .
H26 H 0.495887 0.871736 0.635688 0.038 Uiso 1 1 calc R U . . .
C27 C 0.5053(6) 0.7873(5) 0.6025(9) 0.030(3) Uani 1 1 d . . . . .
C28 C 0.3883(6) 0.9019(5) 0.4952(9) 0.028(3) Uani 1 1 d . . . . .
C29 C 0.3436(6) 0.9108(5) 0.3982(9) 0.035(3) Uani 1 1 d . . . . .
H29 H 0.327103 0.872755 0.368812 0.042 Uiso 1 1 calc R U . . .
C30 C 0.3813(7) 0.9413(6) 0.3548(9) 0.042(3) Uani 1 1 d . . . . .
H30A H 0.397130 0.979093 0.383854 0.050 Uiso 1 1 calc R U . . .
H30B H 0.419428 0.917705 0.364190 0.050 Uiso 1 1 calc R U . . .
C31 C 0.3395(7) 0.9504(6) 0.2567(9) 0.048(3) Uani 1 1 d . . . . .
C32 C 0.3245(9) 0.9053(8) 0.1983(12) 0.075(5) Uani 1 1 d . . . . .
H32 H 0.341191 0.867898 0.219482 0.090 Uiso 1 1 calc R U . . .
C33 C 0.2839(11) 0.9143(9) 0.1053(14) 0.087(6) Uani 1 1 d . . . . .
H33 H 0.273001 0.883456 0.064081 0.104 Uiso 1 1 calc R U . . .
C34 C 0.2616(12) 0.9681(10) 0.0787(14) 0.109(8) Uani 1 1 d . . . . .
H34 H 0.232486 0.975053 0.018127 0.131 Uiso 1 1 calc R U . . .
C35 C 0.2793(12) 1.0104(10) 0.1342(14) 0.103(8) Uani 1 1 d . . . . .
H35 H 0.266344 1.048337 0.112185 0.123 Uiso 1 1 calc R U . . .
C36 C 0.3160(9) 1.0028(9) 0.2235(11) 0.075(5) Uani 1 1 d . . . . .
H36 H 0.324921 1.034718 0.262366 0.089 Uiso 1 1 calc R U . . .
C37 C 0.3408(6) 0.8617(7) 0.7858(10) 0.055(4) Uani 1 1 d . . . . .
H37 H 0.347138 0.834221 0.748857 0.066 Uiso 1 1 calc R U . . .
C38 C 0.3913(9) 0.8732(10) 0.8704(14) 0.083(6) Uani 1 1 d . . . . .
H38 H 0.432328 0.855223 0.889823 0.100 Uiso 1 1 calc R U . . .
C39 C 0.3811(9) 0.9091(8) 0.9228(12) 0.072(5) Uani 1 1 d . . . . .
H39 H 0.415507 0.916671 0.980179 0.087 Uiso 1 1 calc R U . . .
C40 C 0.3233(11) 0.9359(9) 0.8978(13) 0.081(6) Uani 1 1 d . . . . .
H40 H 0.316801 0.959817 0.938507 0.098 Uiso 1 1 calc R U . . .
C41 C 0.2737(8) 0.9280(8) 0.8123(11) 0.064(4) Uani 1 1 d . . . . .
H41 H 0.234076 0.948582 0.792520 0.076 Uiso 1 1 calc R U . . .
C42 C 0.2828(7) 0.8894(6) 0.7559(9) 0.043(3) Uani 1 1 d . . . . .
C43 C 0.2292(6) 0.8764(5) 0.6637(8) 0.038(3) Uani 1 1 d . . . . .
H43A H 0.195097 0.853704 0.669398 0.046 Uiso 1 1 calc R U . . .
H43B H 0.247097 0.852091 0.632216 0.046 Uiso 1 1 calc R U . . .
C44 C 0.1978(5) 0.9300(5) 0.6072(8) 0.030(3) Uani 1 1 d . . . . .
H44 H 0.173602 0.951210 0.634134 0.036 Uiso 1 1 calc R U . . .
C45 C 0.2469(6) 0.9703(6) 0.6025(9) 0.034(3) Uani 1 1 d . . . . .
C46 C 0.0967(6) 0.8890(5) 0.4951(9) 0.027(3) Uani 1 1 d . . . . .
C47 C 0.0557(6) 0.8775(5) 0.3991(9) 0.034(3) Uani 1 1 d . . . . .
H47 H 0.084696 0.870447 0.371044 0.041 Uiso 1 1 calc R U . . .
C48 C 0.0106(6) 0.9282(5) 0.3514(10) 0.045(3) Uani 1 1 d . . . . .
H48A H -0.017812 0.935536 0.379486 0.054 Uiso 1 1 calc R U . . .
H48B H 0.037354 0.963178 0.359795 0.054 Uiso 1 1 calc R U . . .
C49 C -0.0308(8) 0.9191(6) 0.2545(11) 0.055(4) Uani 1 1 d . . . . .
C50 C -0.0947(9) 0.9038(10) 0.2211(13) 0.080(6) Uani 1 1 d . . . . .
H50 H -0.113608 0.901126 0.260187 0.097 Uiso 1 1 calc R U . . .
C51 C -0.1311(13) 0.8927(14) 0.1352(18) 0.124(10) Uani 1 1 d . . . . .
H51 H -0.175260 0.882366 0.114546 0.148 Uiso 1 1 calc R U . . .
C52 C -0.1071(12) 0.8958(13) 0.0778(17) 0.125(10) Uani 1 1 d . . . . .
H52 H -0.134290 0.887417 0.016993 0.149 Uiso 1 1 calc R U . . .
C53 C -0.0420(13) 0.9112(12) 0.1054(15) 0.113(8) Uani 1 1 d . . . . .
H53 H -0.024804 0.914597 0.064498 0.135 Uiso 1 1 calc R U . . .
C54 C -0.0039(9) 0.9214(10) 0.1961(13) 0.084(6) Uani 1 1 d . . . . .
H54 H 0.040878 0.930085 0.218162 0.101 Uiso 1 1 calc R U . . .
C55 C 0.5678(10) 0.5675(9) 0.1916(11) 0.076(5) Uani 1 1 d . . . . .
H55 H 0.542122 0.547553 0.213184 0.091 Uiso 1 1 calc R U . . .
C56 C 0.5603(12) 0.5544(12) 0.1071(16) 0.115(9) Uani 1 1 d . . . . .
H56 H 0.528019 0.527700 0.070371 0.138 Uiso 1 1 calc R U . . .
C57 C 0.5991(10) 0.5798(11) 0.0782(13) 0.099(8) Uani 1 1 d . . . . .
H57 H 0.598318 0.567843 0.024127 0.118 Uiso 1 1 calc R U . . .
C58 C 0.6395(10) 0.6227(11) 0.1269(14) 0.094(7) Uani 1 1 d . . . . .
H58 H 0.662720 0.644140 0.102994 0.112 Uiso 1 1 calc R U . . .
C59 C 0.6474(8) 0.6360(9) 0.2113(11) 0.066(5) Uani 1 1 d . . . . .
H59 H 0.678173 0.664284 0.246007 0.079 Uiso 1 1 calc R U . . .
C60 C 0.6110(6) 0.6082(6) 0.2443(9) 0.045(3) Uani 1 1 d . . . . .
C61 C 0.6185(6) 0.6225(6) 0.3353(9) 0.042(3) Uani 1 1 d . . . . .
H61A H 0.580176 0.644936 0.328629 0.051 Uiso 1 1 calc R U . . .
H61B H 0.657154 0.647323 0.366357 0.051 Uiso 1 1 calc R U . . .
C62 C 0.6254(6) 0.5701(5) 0.3919(8) 0.034(3) Uani 1 1 d . . . . .
H62 H 0.583103 0.548992 0.366203 0.041 Uiso 1 1 calc R U . . .
C63 C 0.6786(7) 0.5284(6) 0.3987(9) 0.034(3) Uani 1 1 d . . . . .
C64 C 0.5998(6) 0.6112(5) 0.5053(8) 0.028(3) Uani 1 1 d . . . . .
C65 C 0.6241(6) 0.6231(5) 0.6019(9) 0.038(3) Uani 1 1 d . . . . .
H65 H 0.672002 0.629935 0.630727 0.045 Uiso 1 1 calc R U . . .
C66 C 0.6083(7) 0.5701(5) 0.6456(10) 0.047(3) Uani 1 1 d . . . . .
H66A H 0.560842 0.563486 0.616313 0.056 Uiso 1 1 calc R U . . .
H66B H 0.629320 0.535185 0.637005 0.056 Uiso 1 1 calc R U . . .
C67 C 0.6319(6) 0.5801(6) 0.7439(9) 0.050(3) Uani 1 1 d D U . . .
C68 C 0.5902(9) 0.5949(8) 0.7760(10) 0.066(4) Uani 1 1 d D U . . .
H68 H 0.545204 0.597628 0.736390 0.079 Uiso 1 1 calc R U . . .
C69 C 0.6112(9) 0.6060(9) 0.8633(10) 0.083(4) Uani 1 1 d D U . . .
H69 H 0.581020 0.617244 0.883741 0.100 Uiso 1 1 calc R U . . .
C70 C 0.6751(8) 0.6011(10) 0.9221(13) 0.091(4) Uani 1 1 d D U . . .
H70 H 0.689325 0.609013 0.983139 0.109 Uiso 1 1 calc R U . . .
C71 C 0.7186(9) 0.5848(8) 0.8934(10) 0.080(4) Uani 1 1 d D U . . .
H71 H 0.763240 0.580239 0.933641 0.096 Uiso 1 1 calc R U . . .
C72 C 0.6957(7) 0.5752(8) 0.8046(9) 0.067(4) Uani 1 1 d D U . . .
H72 H 0.725863 0.564563 0.783836 0.081 Uiso 1 1 calc R U . . .
N1 N 0.3616(5) 1.0544(4) 0.6102(7) 0.033(2) Uani 1 1 d . . . . .
H1A H 0.331199 1.077634 0.613707 0.039 Uiso 1 1 calc R U . . .
H1B H 0.380487 1.033063 0.660703 0.039 Uiso 1 1 calc R U . . .
N2 N 0.4073(5) 1.1476(4) 0.4821(8) 0.037(3) Uani 1 1 d . . . . .
H2A H 0.428545 1.173014 0.524000 0.045 Uiso 1 1 calc R U . . .
N3 N 0.2885(5) 0.9473(4) 0.3895(7) 0.033(2) Uani 1 1 d . . . . .
H3A H 0.255087 0.924505 0.384524 0.039 Uiso 1 1 calc R U . . .
H3B H 0.274466 0.969340 0.339735 0.039 Uiso 1 1 calc R U . . .
N4 N 0.4198(5) 0.8526(4) 0.5178(7) 0.035(3) Uani 1 1 d . . . . .
H4A H 0.412771 0.827127 0.475944 0.042 Uiso 1 1 calc R U . . .
N5 N 0.1528(5) 0.9143(4) 0.5180(7) 0.033(3) Uani 1 1 d . . . . .
H5A H 0.163594 0.922092 0.475753 0.040 Uiso 1 1 calc R U . . .
N6 N 0.0175(5) 0.8248(4) 0.3903(7) 0.034(2) Uani 1 1 d . . . . .
H6A H 0.039684 0.793355 0.386903 0.041 Uiso 1 1 calc R U . . .
H6B H -0.020797 0.826616 0.339743 0.041 Uiso 1 1 calc R U . . .
N7 N 0.5904(5) 0.6748(4) 0.6095(7) 0.034(2) Uani 1 1 d . . . . .
H7C H 0.614634 0.706641 0.613694 0.041 Uiso 1 1 calc R U . . .
H7D H 0.585601 0.672549 0.659716 0.041 Uiso 1 1 calc R U . . .
N8 N 0.6425(5) 0.5857(4) 0.4837(7) 0.033(3) Uani 1 1 d . . . . .
H8A H 0.681800 0.578218 0.525745 0.040 Uiso 1 1 calc R U . . .
O1 O 0.4300(4) 1.2561(3) 0.4415(5) 0.0311(18) Uani 1 1 d . . . . .
O2 O 0.4772(5) 1.2088(4) 0.3700(7) 0.048(3) Uani 1 1 d . . . . .
O3 O 0.3612(4) 1.0596(3) 0.4501(5) 0.0291(18) Uani 1 1 d . . . . .
O4 O 0.3946(4) 0.9414(3) 0.5502(5) 0.0293(18) Uani 1 1 d . . . . .
O5 O 0.4694(4) 0.7440(3) 0.5604(5) 0.0308(18) Uani 1 1 d . . . . .
O6 O 0.5642(4) 0.7926(4) 0.6280(7) 0.045(3) Uani 1 1 d . . . . .
O7 O 0.2759(4) 0.9497(3) 0.5597(5) 0.0287(18) Uani 1 1 d . . . . .
O8 O 0.2505(5) 1.0207(4) 0.6280(7) 0.041(2) Uani 1 1 d . . . . .
O9 O 0.0752(4) 0.8783(3) 0.5488(5) 0.0272(17) Uani 1 1 d . . . . .
O10 O 0.5422(4) 0.6223(3) 0.4499(5) 0.0281(18) Uani 1 1 d . . . . .
O11 O 0.6649(5) 0.4787(4) 0.3723(7) 0.044(3) Uani 1 1 d . . . . .
O12 O 0.7362(3) 0.5502(3) 0.4412(6) 0.0308(19) Uani 1 1 d . . . . .
O13 O 0.2583(6) 0.8368(4) 0.4774(10) 0.071(4) Uani 1 1 d . . . . .
O14 O 0.1569(6) 0.7666(5) 0.4783(10) 0.086(4) Uani 1 1 d . . . . .
O15 O 0.2270(6) 0.6635(5) 0.4785(10) 0.074(4) Uani 1 1 d . . . . .
O16 O 0.3309(6) 0.7340(5) 0.4802(9) 0.072(4) Uani 1 1 d . . . . .

loop_
_atom_site_aniso_label
_atom_site_aniso_U_11
_atom_site_aniso_U_22
_atom_site_aniso_U_33
_atom_site_aniso_U_23
_atom_site_aniso_U_13
_atom_site_aniso_U_12
Ni1 0.0222(11) 0.0148(11) 0.0425(15) 0.000 0.0177(11) 0.000
Ni2 0.0218(6) 0.0147(5) 0.0404(8) -0.0003(8) 0.0170(6) 0.0003(8)
Ni3 0.0216(11) 0.0153(11) 0.0399(14) 0.000 0.0172(10) 0.000
C1 0.077(11) 0.034(8) 0.066(11) 0.011(7) 0.031(9) 0.007(8)
C2 0.094(15) 0.052(10) 0.095(15) 0.018(10) 0.043(12) 0.011(10)
C3 0.132(19) 0.083(14) 0.063(13) 0.022(11) 0.055(13) 0.017(14)
C4 0.088(14) 0.117(17) 0.068(14) -0.016(12) 0.043(12) 0.012(13)
C5 0.089(13) 0.051(10) 0.083(14) -0.004(9) 0.041(11) 0.006(9)
C6 0.040(7) 0.037(7) 0.052(9) -0.005(6) 0.013(7) -0.005(6)
C7 0.036(7) 0.032(6) 0.043(8) -0.005(6) 0.014(6) -0.006(6)
C8 0.047(8) 0.019(6) 0.044(8) -0.004(5) 0.021(6) -0.003(5)
C9 0.032(7) 0.026(7) 0.052(9) 0.007(6) 0.019(6) -0.007(6)
C10 0.023(6) 0.022(6) 0.034(8) -0.006(5) 0.005(6) 0.001(5)
C11 0.026(6) 0.022(6) 0.060(9) -0.001(6) 0.016(6) -0.003(5)
C12 0.031(7) 0.040(7) 0.057(9) 0.006(6) 0.015(6) -0.003(6)
C13 0.046(7) 0.055(7) 0.063(8) 0.003(6) 0.016(6) 0.004(6)
C14 0.071(8) 0.068(8) 0.068(8) -0.003(7) 0.020(7) -0.004(7)
C15 0.104(10) 0.090(9) 0.073(8) -0.005(8) 0.002(8) -0.005(9)
C16 0.116(10) 0.103(10) 0.073(9) 0.008(8) -0.004(9) -0.007(10)
C17 0.112(10) 0.094(10) 0.070(8) 0.010(8) -0.002(8) -0.003(10)
C18 0.075(8) 0.065(7) 0.062(7) 0.007(8) 0.011(6) 0.002(8)
C19 0.063(10) 0.072(11) 0.050(10) 0.007(8) 0.021(9) -0.004(9)
C20 0.068(12) 0.119(18) 0.067(14) -0.019(12) 0.018(10) -0.018(13)
C21 0.082(13) 0.086(13) 0.043(10) 0.009(9) 0.018(9) 0.011(11)
C22 0.103(17) 0.060(11) 0.098(16) 0.031(11) 0.039(14) -0.009(11)
C23 0.064(10) 0.042(8) 0.057(10) 0.008(7) 0.016(8) 0.003(8)
C24 0.052(8) 0.032(7) 0.056(9) -0.005(6) 0.034(7) 0.001(6)
C25 0.034(7) 0.036(7) 0.049(8) -0.006(6) 0.018(6) 0.000(6)
C26 0.025(6) 0.023(6) 0.041(7) -0.008(5) 0.011(5) -0.001(5)
C27 0.029(7) 0.021(6) 0.040(8) 0.013(5) 0.016(6) 0.015(5)
C28 0.022(6) 0.027(7) 0.046(9) -0.008(6) 0.025(6) 0.001(5)
C29 0.034(7) 0.024(6) 0.056(9) -0.006(6) 0.028(6) -0.002(5)
C30 0.046(8) 0.035(7) 0.057(9) 0.003(6) 0.035(7) 0.008(6)
C31 0.052(8) 0.047(8) 0.044(9) 0.008(7) 0.022(7) 0.013(7)
C32 0.087(14) 0.060(11) 0.067(13) -0.001(9) 0.024(10) 0.018(10)
C33 0.101(16) 0.082(14) 0.072(14) -0.018(11) 0.035(12) 0.002(12)
C34 0.13(2) 0.086(16) 0.063(14) 0.024(12) 0.003(13) 0.017(15)
C35 0.15(2) 0.064(16) 0.075(15) 0.004(11) 0.030(14) 0.013(13)
C36 0.105(13) 0.043(8) 0.070(11) -0.001(10) 0.035(10) 0.018(12)
C37 0.027(7) 0.074(11) 0.052(10) 0.000(8) 0.008(7) 0.004(7)
C38 0.050(10) 0.097(15) 0.095(16) 0.007(12) 0.026(11) 0.007(11)
C39 0.057(11) 0.068(11) 0.059(12) -0.020(9) 0.000(9) -0.017(9)
C40 0.103(16) 0.082(13) 0.064(13) -0.017(10) 0.041(12) 0.003(12)
C41 0.057(10) 0.069(11) 0.062(11) 0.004(9) 0.024(9) 0.012(8)
C42 0.048(8) 0.043(8) 0.040(8) 0.002(6) 0.023(7) 0.001(6)
C43 0.041(7) 0.031(6) 0.047(8) 0.001(6) 0.024(6) -0.003(6)
C44 0.024(6) 0.033(6) 0.032(7) -0.001(5) 0.012(5) 0.000(5)
C45 0.018(6) 0.032(8) 0.047(8) 0.004(6) 0.010(6) -0.009(5)
C46 0.027(7) 0.017(6) 0.044(8) 0.014(5) 0.023(6) 0.005(5)
C47 0.028(6) 0.023(6) 0.056(9) 0.004(5) 0.023(6) 0.005(5)
C48 0.040(7) 0.027(6) 0.068(10) 0.010(6) 0.024(7) 0.000(6)
C49 0.055(9) 0.044(8) 0.062(11) 0.007(7) 0.024(8) -0.005(7)
C50 0.057(11) 0.119(18) 0.060(13) 0.008(11) 0.022(10) 0.000(12)
C51 0.087(18) 0.18(3) 0.080(19) 0.008(18) 0.014(16) -0.023(18)
C52 0.078(17) 0.18(3) 0.063(16) -0.010(16) -0.013(13) -0.001(18)
C53 0.107(19) 0.16(3) 0.066(16) 0.012(15) 0.037(14) 0.013(18)
C54 0.061(11) 0.120(17) 0.063(13) 0.032(11) 0.021(10) 0.009(11)
C55 0.086(13) 0.089(13) 0.047(11) 0.004(9) 0.026(10) -0.003(11)
C56 0.12(2) 0.14(2) 0.086(17) -0.039(15) 0.046(15) -0.062(18)
C57 0.094(15) 0.17(2) 0.054(12) -0.032(13) 0.048(11) -0.054(16)
C58 0.076(14) 0.14(2) 0.086(16) 0.005(14) 0.055(12) -0.002(14)
C59 0.046(9) 0.099(13) 0.062(11) -0.016(9) 0.034(8) -0.015(9)
C60 0.030(7) 0.060(9) 0.048(9) 0.000(7) 0.019(6) 0.007(6)
C61 0.032(7) 0.040(7) 0.047(8) 0.004(6) 0.011(6) 0.007(6)
C62 0.025(6) 0.041(7) 0.037(7) -0.005(5) 0.014(5) -0.002(5)
C63 0.038(8) 0.031(7) 0.048(9) -0.007(6) 0.033(7) 0.003(6)
C64 0.025(7) 0.017(6) 0.037(8) 0.014(5) 0.010(6) 0.003(5)
C65 0.037(7) 0.023(6) 0.057(9) 0.003(6) 0.024(7) -0.003(5)
C66 0.052(8) 0.026(6) 0.072(10) 0.013(6) 0.038(8) 0.007(6)
C67 0.060(7) 0.043(6) 0.053(7) 0.016(6) 0.031(5) 0.011(6)
C68 0.072(8) 0.074(9) 0.059(7) 0.007(7) 0.036(6) 0.007(7)
C69 0.091(9) 0.106(10) 0.061(8) 0.009(8) 0.041(7) 0.015(9)
C70 0.098(9) 0.110(10) 0.068(8) 0.019(8) 0.040(7) 0.017(9)
C71 0.085(9) 0.091(9) 0.060(7) 0.022(7) 0.031(7) 0.017(8)
C72 0.069(7) 0.072(8) 0.057(7) 0.013(7) 0.026(6) 0.013(7)
N1 0.029(5) 0.028(5) 0.048(6) -0.004(4) 0.024(5) -0.002(4)
N2 0.034(6) 0.017(5) 0.060(8) -0.002(5) 0.020(6) -0.006(4)
N3 0.032(5) 0.027(5) 0.046(6) -0.002(4) 0.023(5) 0.002(4)
N4 0.043(7) 0.018(5) 0.053(8) -0.004(5) 0.030(6) 0.006(5)
N5 0.030(6) 0.023(5) 0.050(7) 0.011(5) 0.020(5) 0.005(4)
N6 0.039(6) 0.023(5) 0.050(7) 0.002(4) 0.027(5) 0.002(4)
N7 0.038(6) 0.017(5) 0.048(6) -0.001(4) 0.020(5) -0.001(4)
N8 0.032(6) 0.025(5) 0.050(7) 0.003(5) 0.026(6) 0.010(5)
O1 0.033(4) 0.016(4) 0.046(5) -0.003(3) 0.019(4) -0.004(3)
O2 0.053(6) 0.034(5) 0.083(8) -0.014(5) 0.052(6) -0.008(5)
O3 0.032(4) 0.022(4) 0.037(5) -0.002(4) 0.019(4) -0.004(3)
O4 0.030(4) 0.015(4) 0.040(5) -0.002(3) 0.015(4) 0.002(3)
O5 0.030(4) 0.018(4) 0.048(5) 0.001(4) 0.022(4) 0.003(3)
O6 0.023(5) 0.032(5) 0.076(7) -0.007(5) 0.019(5) 0.001(4)
O7 0.026(4) 0.022(4) 0.045(5) -0.003(3) 0.022(4) -0.001(3)
O8 0.043(5) 0.016(4) 0.074(7) -0.009(4) 0.035(5) -0.006(4)
O9 0.024(4) 0.024(4) 0.038(5) 0.003(3) 0.018(4) -0.003(3)
O10 0.024(4) 0.028(4) 0.035(5) -0.006(3) 0.016(4) 0.003(3)
O11 0.036(5) 0.023(4) 0.078(7) -0.022(4) 0.029(5) -0.008(4)
O12 0.022(4) 0.022(4) 0.057(6) -0.002(4) 0.026(4) 0.003(3)
O13 0.069(8) 0.034(6) 0.139(12) 0.001(6) 0.072(8) 0.002(5)
O14 0.064(8) 0.036(6) 0.171(14) 0.014(7) 0.065(9) 0.004(6)
O15 0.058(7) 0.047(7) 0.129(11) -0.001(6) 0.052(8) 0.006(6)
O16 0.056(7) 0.038(6) 0.142(11) -0.008(6) 0.063(8) -0.011(5)

loop_
_atom_type_symbol
_atom_type_description
_atom_type_scat_dispersion_real
_atom_type_scat_dispersion_imag
_atom_type_scat_source
C C 0.0033 0.0016 'International Tables Vol C Tables 4.2.6.8 and 6.1.1.4'
N N 0.0061 0.0033 'International Tables Vol C Tables 4.2.6.8 and 6.1.1.4'
O O 0.0106 0.0060 'International Tables Vol C Tables 4.2.6.8 and 6.1.1.4'
Ni Ni 0.3393 1.1124 'International Tables Vol C Tables 4.2.6.8 and 6.1.1.4'
H H 0.0000 0.0000 'International Tables Vol C Tables 4.2.6.8 and 6.1.1.4'

loop_
_geom_angle_atom_site_label_1
_geom_angle_atom_site_label_2
_geom_angle_atom_site_label_3
_geom_angle
_geom_angle_site_symmetry_1
_geom_angle_site_symmetry_3
_geom_angle_publ_flag
O1 Ni1 O1 91.5(4) . 2_656 ?
O1 Ni1 N6 93.0(4) . 4_556 ?
O1 Ni1 N6 93.4(4) 2_656 4_556 ?
O1 Ni1 N6 93.4(4) . 3 ?
O1 Ni1 N6 93.0(4) 2_656 3 ?
N6 Ni1 N6 170.8(5) 4_556 3 ?
O1 Ni1 O9 173.3(3) . 3 ?
O1 Ni1 O9 86.8(3) 2_656 3 ?
N6 Ni1 O9 93.5(3) 4_556 3 ?
N6 Ni1 O9 80.3(3) 3 3 ?
O1 Ni1 O9 86.8(3) . 4_556 ?
O1 Ni1 O9 173.3(3) 2_656 4_556 ?
N6 Ni1 O9 80.3(3) 4_556 4_556 ?
N6 Ni1 O9 93.5(3) 3 4_556 ?
O9 Ni1 O9 95.6(4) 3 4_556 ?
O12 Ni2 O7 91.4(3) 3_455 . ?
O12 Ni2 N3 92.7(3) 3_455 . ?
O7 Ni2 N3 94.3(3) . . ?
O12 Ni2 N1 93.3(4) 3_455 . ?
O7 Ni2 N1 93.0(3) . . ?
N3 Ni2 N1 170.4(4) . . ?
O12 Ni2 O4 173.2(3) 3_455 . ?
O7 Ni2 O4 86.4(3) . . ?
N3 Ni2 O4 81.1(3) . . ?
N1 Ni2 O4 93.2(3) . . ?
O12 Ni2 O3 86.4(3) 3_455 . ?
O7 Ni2 O3 173.2(3) . . ?
N3 Ni2 O3 92.2(3) . . ?
N1 Ni2 O3 80.7(3) . . ?
O4 Ni2 O3 96.5(3) . . ?
O5 Ni3 O5 92.5(4) 2_656 . ?
O5 Ni3 N7 93.8(3) 2_656 . ?
O5 Ni3 N7 93.0(3) . . ?
O5 Ni3 N7 93.0(3) 2_656 2_656 ?
O5 Ni3 N7 93.8(3) . 2_656 ?
N7 Ni3 N7 170.2(5) . 2_656 ?
O5 Ni3 O10 173.3(3) 2_656 2_656 ?
O5 Ni3 O10 85.8(3) . 2_656 ?
N7 Ni3 O10 92.8(3) . 2_656 ?
N7 Ni3 O10 80.6(3) 2_656 2_656 ?
O5 Ni3 O10 85.8(3) 2_656 . ?
O5 Ni3 O10 173.3(3) . . ?
N7 Ni3 O10 80.6(3) . . ?
N7 Ni3 O10 92.8(3) 2_656 . ?
O10 Ni3 O10 96.5(4) 2_656 . ?
C6 C1 C2 121.4(16) . . ?
C6 C1 H1 119.3 . . ?
C2 C1 H1 119.3 . . ?
C3 C2 C1 117.8(17) . . ?
C3 C2 H2 121.1 . . ?
C1 C2 H2 121.1 . . ?
C2 C3 C4 123.7(18) . . ?
C2 C3 H3 118.2 . . ?
C4 C3 H3 118.2 . . ?
C3 C4 C5 116.3(17) . . ?
C3 C4 H4 121.9 . . ?
C5 C4 H4 121.9 . . ?
C6 C5 C4 122.4(17) . . ?
C6 C5 H5 118.8 . . ?
C4 C5 H5 118.8 . . ?
C1 C6 C5 118.4(15) . . ?
C1 C6 C7 119.1(13) . . ?
C5 C6 C7 122.6(13) . . ?
C8 C7 C6 114.5(11) . . ?
C8 C7 H7A 108.6 . . ?
C6 C7 H7A 108.6 . . ?
C8 C7 H7B 108.6 . . ?
C6 C7 H7B 108.6 . . ?
H7A C7 H7B 107.6 . . ?
N2 C8 C7 111.9(10) . . ?
N2 C8 C9 106.5(10) . . ?
C7 C8 C9 112.8(10) . . ?
N2 C8 H8 108.5 . . ?
C7 C8 H8 108.5 . . ?
C9 C8 H8 108.5 . . ?
O2 C9 O1 125.7(12) . . ?
O2 C9 C8 121.9(12) . . ?
O1 C9 C8 111.8(11) . . ?
O3 C10 N2 123.5(12) . . ?
O3 C10 C11 119.9(11) . . ?
N2 C10 C11 116.5(11) . . ?
N1 C11 C10 108.7(10) . . ?
N1 C11 C12 111.6(10) . . ?
C10 C11 C12 110.4(11) . . ?
N1 C11 H11 108.7 . . ?
C10 C11 H11 108.7 . . ?
C12 C11 H11 108.7 . . ?
C13 C12 C11 113.0(12) . . ?
C13 C12 H12A 109.0 . . ?
C11 C12 H12A 109.0 . . ?
C13 C12 H12B 109.0 . . ?
C11 C12 H12B 109.0 . . ?
H12A C12 H12B 107.8 . . ?
C18 C13 C14 118.4(16) . . ?
C18 C13 C12 121.6(12) . . ?
C14 C13 C12 119.9(13) . . ?
C15 C14 C13 122.2(17) . . ?
C15 C14 H14 118.9 . . ?
C13 C14 H14 118.9 . . ?
C16 C15 C14 117.9(19) . . ?
C16 C15 H15 121.0 . . ?
C14 C15 H15 121.0 . . ?
C15 C16 C17 121(2) . . ?
C15 C16 H16 119.6 . . ?
C17 C16 H16 119.6 . . ?
C16 C17 C18 120(2) . . ?
C16 C17 H17 119.9 . . ?
C18 C17 H17 119.9 . . ?
C13 C18 C17 120.3(17) . . ?
C13 C18 H18 119.8 . . ?
C17 C18 H18 119.8 . . ?
C24 C19 C20 123.2(17) . . ?
C24 C19 H19 118.4 . . ?
C20 C19 H19 118.4 . . ?
C19 C20 C21 119.5(18) . . ?
C19 C20 H20 120.3 . . ?
C21 C20 H20 120.3 . . ?
C22 C21 C20 115.3(17) . . ?
C22 C21 H21 122.4 . . ?
C20 C21 H21 122.4 . . ?
C21 C22 C23 125.5(17) . . ?
C21 C22 H22 117.2 . . ?
C23 C22 H22 117.2 . . ?
C22 C23 C24 120.5(16) . . ?
C22 C23 H23 119.8 . . ?
C24 C23 H23 119.8 . . ?
C19 C24 C23 115.8(14) . . ?
C19 C24 C25 123.3(12) . . ?
C23 C24 C25 120.9(13) . . ?
C26 C25 C24 114.2(10) . . ?
C26 C25 H25A 108.7 . . ?
C24 C25 H25A 108.7 . . ?
C26 C25 H25B 108.7 . . ?
C24 C25 H25B 108.7 . . ?
H25A C25 H25B 107.6 . . ?
N4 C26 C25 111.5(10) . . ?
N4 C26 C27 105.7(10) . . ?
C25 C26 C27 113.6(10) . . ?
N4 C26 H26 108.6 . . ?
C25 C26 H26 108.6 . . ?
C27 C26 H26 108.6 . . ?
O6 C27 O5 127.0(11) . . ?
O6 C27 C26 119.9(11) . . ?
O5 C27 C26 112.7(10) . . ?
O4 C28 N4 123.5(12) . . ?
O4 C28 C29 119.7(11) . . ?
N4 C28 C29 116.8(11) . . ?
N3 C29 C28 108.5(10) . . ?
N3 C29 C30 110.0(9) . . ?
C28 C29 C30 109.1(10) . . ?
N3 C29 H29 109.7 . . ?
C28 C29 H29 109.7 . . ?
C30 C29 H29 109.7 . . ?
C31 C30 C29 111.9(11) . . ?
C31 C30 H30A 109.2 . . ?
C29 C30 H30A 109.2 . . ?
C31 C30 H30B 109.2 . . ?
C29 C30 H30B 109.2 . . ?
H30A C30 H30B 107.9 . . ?
C36 C31 C32 117.8(15) . . ?
C36 C31 C30 121.4(14) . . ?
C32 C31 C30 120.8(13) . . ?
C31 C32 C33 120.3(16) . . ?
C31 C32 H32 119.9 . . ?
C33 C32 H32 119.9 . . ?
C34 C33 C32 117.5(19) . . ?
C34 C33 H33 121.3 . . ?
C32 C33 H33 121.3 . . ?
C35 C34 C33 121(2) . . ?
C35 C34 H34 119.5 . . ?
C33 C34 H34 119.5 . . ?
C34 C35 C36 123(2) . . ?
C34 C35 H35 118.7 . . ?
C36 C35 H35 118.7 . . ?
C31 C36 C35 120.6(18) . . ?
C31 C36 H36 119.7 . . ?
C35 C36 H36 119.7 . . ?
C42 C37 C38 120.6(16) . . ?
C42 C37 H37 119.7 . . ?
C38 C37 H37 119.7 . . ?
C39 C38 C37 119.3(18) . . ?
C39 C38 H38 120.4 . . ?
C37 C38 H38 120.4 . . ?
C38 C39 C40 122.4(18) . . ?
C38 C39 H39 118.8 . . ?
C40 C39 H39 118.8 . . ?
C39 C40 C41 119.5(17) . . ?
C39 C40 H40 120.2 . . ?
C41 C40 H40 120.2 . . ?
C40 C41 C42 119.1(16) . . ?
C40 C41 H41 120.5 . . ?
C42 C41 H41 120.5 . . ?
C37 C42 C41 118.9(14) . . ?
C37 C42 C43 119.5(12) . . ?
C41 C42 C43 121.6(13) . . ?
C42 C43 C44 114.3(10) . . ?
C42 C43 H43A 108.7 . . ?
C44 C43 H43A 108.7 . . ?
C42 C43 H43B 108.7 . . ?
C44 C43 H43B 108.7 . . ?
H43A C43 H43B 107.6 . . ?
N5 C44 C45 107.7(10) . . ?
N5 C44 C43 111.0(10) . . ?
C45 C44 C43 112.5(10) . . ?
N5 C44 H44 108.5 . . ?
C45 C44 H44 108.5 . . ?
C43 C44 H44 108.5 . . ?
O8 C45 O7 125.6(12) . . ?
O8 C45 C44 120.0(12) . . ?
O7 C45 C44 113.8(11) . . ?
O9 C46 N5 123.1(12) . . ?
O9 C46 C47 119.7(11) . . ?
N5 C46 C47 116.9(10) . . ?
N6 C47 C46 108.2(10) . . ?
N6 C47 C48 110.4(9) . . ?
C46 C47 C48 112.3(10) . . ?
N6 C47 H47 108.6 . . ?
C46 C47 H47 108.6 . . ?
C48 C47 H47 108.6 . . ?
C49 C48 C47 114.3(12) . . ?
C49 C48 H48A 108.7 . . ?
C47 C48 H48A 108.7 . . ?
C49 C48 H48B 108.7 . . ?
C47 C48 H48B 108.7 . . ?
H48A C48 H48B 107.6 . . ?
C50 C49 C54 118.0(17) . . ?
C50 C49 C48 121.4(15) . . ?
C54 C49 C48 120.4(15) . . ?
C51 C50 C49 122(2) . . ?
C51 C50 H50 119.2 . . ?
C49 C50 H50 119.2 . . ?
C52 C51 C50 122(3) . . ?
C52 C51 H51 119.2 . . ?
C50 C51 H51 119.2 . . ?
C51 C52 C53 121(2) . . ?
C51 C52 H52 119.5 . . ?
C53 C52 H52 119.5 . . ?
C54 C53 C52 117(2) . . ?
C54 C53 H53 121.6 . . ?
C52 C53 H53 121.6 . . ?
C49 C54 C53 121(2) . . ?
C49 C54 H54 119.6 . . ?
C53 C54 H54 119.6 . . ?
C60 C55 C56 122.0(18) . . ?
C60 C55 H55 119.0 . . ?
C56 C55 H55 119.0 . . ?
C57 C56 C55 119(2) . . ?
C57 C56 H56 120.3 . . ?
C55 C56 H56 120.3 . . ?
C56 C57 C58 119.4(19) . . ?
C56 C57 H57 120.3 . . ?
C58 C57 H57 120.3 . . ?
C57 C58 C59 121.2(18) . . ?
C57 C58 H58 119.4 . . ?
C59 C58 H58 119.4 . . ?
C60 C59 C58 120.2(17) . . ?
C60 C59 H59 119.9 . . ?
C58 C59 H59 119.9 . . ?
C59 C60 C55 117.4(15) . . ?
C59 C60 C61 120.9(14) . . ?
C55 C60 C61 121.7(13) . . ?
C60 C61 C62 113.7(11) . . ?
C60 C61 H61A 108.8 . . ?
C62 C61 H61A 108.8 . . ?
C60 C61 H61B 108.8 . . ?
C62 C61 H61B 108.8 . . ?
H61A C61 H61B 107.7 . . ?
N8 C62 C61 112.0(10) . . ?
N8 C62 C63 105.1(10) . . ?
C61 C62 C63 113.7(10) . . ?
N8 C62 H62 108.6 . . ?
C61 C62 H62 108.6 . . ?
C63 C62 H62 108.6 . . ?
O11 C63 O12 126.9(12) . . ?
O11 C63 C62 120.1(12) . . ?
O12 C63 C62 112.6(11) . . ?
O10 C64 N8 123.5(12) . . ?
O10 C64 C65 121.2(11) . . ?
N8 C64 C65 115.2(11) . . ?
N7 C65 C64 107.4(10) . . ?
N7 C65 C66 110.4(10) . . ?
C64 C65 C66 108.8(10) . . ?
N7 C65 H65 110.1 . . ?
C64 C65 H65 110.1 . . ?
C66 C65 H65 110.1 . . ?
C67 C66 C65 110.9(11) . . ?
C67 C66 H66A 109.5 . . ?
C65 C66 H66A 109.5 . . ?
C67 C66 H66B 109.5 . . ?
C65 C66 H66B 109.5 . . ?
H66A C66 H66B 108.1 . . ?
C68 C67 C72 116.4(15) . . ?
C68 C67 C66 121.1(12) . . ?
C72 C67 C66 122.5(12) . . ?
C67 C68 C69 121.5(17) . . ?
C67 C68 H68 119.3 . . ?
C69 C68 H68 119.3 . . ?
C68 C69 C70 120.7(18) . . ?
C68 C69 H69 119.6 . . ?
C70 C69 H69 119.6 . . ?
C71 C70 C69 120.0(19) . . ?
C71 C70 H70 120.0 . . ?
C69 C70 H70 120.0 . . ?
C70 C71 C72 117.5(17) . . ?
C70 C71 H71 121.2 . . ?
C72 C71 H71 121.2 . . ?
C67 C72 C71 123.8(16) . . ?
C67 C72 H72 118.1 . . ?
C71 C72 H72 118.1 . . ?
C11 N1 Ni2 109.0(8) . . ?
C11 N1 H1A 109.9 . . ?
Ni2 N1 H1A 109.9 . . ?
C11 N1 H1B 109.9 . . ?
Ni2 N1 H1B 109.9 . . ?
H1A N1 H1B 108.3 . . ?
C10 N2 C8 122.8(11) . . ?
C10 N2 H2A 118.6 . . ?
C8 N2 H2A 118.6 . . ?
C29 N3 Ni2 109.7(8) . . ?
C29 N3 H3A 109.7 . . ?
Ni2 N3 H3A 109.7 . . ?
C29 N3 H3B 109.7 . . ?
Ni2 N3 H3B 109.7 . . ?
H3A N3 H3B 108.2 . . ?
C28 N4 C26 123.1(10) . . ?
C28 N4 H4A 118.4 . . ?
C26 N4 H4A 118.4 . . ?
C46 N5 C44 124.6(11) . . ?
C46 N5 H5A 117.7 . . ?
C44 N5 H5A 117.7 . . ?
C47 N6 Ni1 109.2(8) . 3_445 ?
C47 N6 H6A 109.8 . . ?
Ni1 N6 H6A 109.8 3_445 . ?
C47 N6 H6B 109.8 . . ?
Ni1 N6 H6B 109.8 3_445 . ?
H6A N6 H6B 108.3 . . ?
C65 N7 Ni3 110.5(8) . . ?
C65 N7 H7C 109.5 . . ?
Ni3 N7 H7C 109.5 . . ?
C65 N7 H7D 109.5 . . ?
Ni3 N7 H7D 109.5 . . ?
H7C N7 H7D 108.1 . . ?
C64 N8 C62 121.6(11) . . ?
C64 N8 H8A 119.2 . . ?
C62 N8 H8A 119.2 . . ?
C9 O1 Ni1 122.6(7) . . ?
C10 O3 Ni2 112.1(8) . . ?
C28 O4 Ni2 112.6(8) . . ?
C27 O5 Ni3 122.0(7) . . ?
C45 O7 Ni2 123.4(8) . . ?
C46 O9 Ni1 112.6(8) . 3_445 ?
C64 O10 Ni3 111.6(8) . . ?
C63 O12 Ni2 122.4(8) . 3_545 ?

loop_
_geom_bond_atom_site_label_1
_geom_bond_atom_site_label_2
_geom_bond_distance
_geom_bond_site_symmetry_2
_geom_bond_publ_flag
Ni1 O1 2.045(8) . ?
Ni1 O1 2.045(8) 2_656 ?
Ni1 N6 2.086(10) 4_556 ?
Ni1 N6 2.086(10) 3 ?
Ni1 O9 2.094(7) 3 ?
Ni1 O9 2.094(7) 4_556 ?
Ni2 O12 2.048(7) 3_455 ?
Ni2 O7 2.057(7) . ?
Ni2 N3 2.080(10) . ?
Ni2 N1 2.087(10) . ?
Ni2 O4 2.090(8) . ?
Ni2 O3 2.104(8) . ?
Ni3 O5 2.063(7) 2_656 ?
Ni3 O5 2.063(7) . ?
Ni3 N7 2.077(10) . ?
Ni3 N7 2.077(10) 2_656 ?
Ni3 O10 2.096(7) 2_656 ?
Ni3 O10 2.096(7) . ?
C1 C6 1.37(2) . ?
C1 C2 1.42(2) . ?
C1 H1 0.9500 . ?
C2 C3 1.35(3) . ?
C2 H2 0.9500 . ?
C3 C4 1.39(3) . ?
C3 H3 0.9500 . ?
C4 C5 1.40(3) . ?
C4 H4 0.9500 . ?
C5 C6 1.38(2) . ?
C5 H5 0.9500 . ?
C6 C7 1.525(19) . ?
C7 C8 1.520(17) . ?
C7 H7A 0.9900 . ?
C7 H7B 0.9900 . ?
C8 N2 1.453(17) . ?
C8 C9 1.538(17) . ?
C8 H8 1.0000 . ?
C9 O2 1.219(16) . ?
C9 O1 1.316(16) . ?
C10 O3 1.246(14) . ?
C10 N2 1.311(16) . ?
C10 C11 1.502(19) . ?
C11 N1 1.469(14) . ?
C11 C12 1.538(17) . ?
C11 H11 1.0000 . ?
C12 C13 1.49(2) . ?
C12 H12A 0.9900 . ?
C12 H12B 0.9900 . ?
C13 C18 1.372(12) . ?
C13 C14 1.378(9) . ?
C14 C15 1.379(12) . ?
C14 H14 0.9500 . ?
C15 C16 1.371(12) . ?
C15 H15 0.9500 . ?
C16 C17 1.373(12) . ?
C16 H16 0.9500 . ?
C17 C18 1.374(11) . ?
C17 H17 0.9500 . ?
C18 H18 0.9500 . ?
C19 C24 1.38(2) . ?
C19 C20 1.39(3) . ?
C19 H19 0.9500 . ?
C20 C21 1.44(3) . ?
C20 H20 0.9500 . ?
C21 C22 1.35(3) . ?
C21 H21 0.9500 . ?
C22 C23 1.36(2) . ?
C22 H22 0.9500 . ?
C23 C24 1.41(2) . ?
C23 H23 0.9500 . ?
C24 C25 1.513(19) . ?
C25 C26 1.489(17) . ?
C25 H25A 0.9900 . ?
C25 H25B 0.9900 . ?
C26 N4 1.463(16) . ?
C26 C27 1.528(15) . ?
C26 H26 1.0000 . ?
C27 O6 1.235(15) . ?
C27 O5 1.291(15) . ?
C28 O4 1.266(14) . ?
C28 N4 1.316(16) . ?
C28 C29 1.504(19) . ?
C29 N3 1.483(14) . ?
C29 C30 1.546(16) . ?
C29 H29 1.0000 . ?
C30 C31 1.508(19) . ?
C30 H30A 0.9900 . ?
C30 H30B 0.9900 . ?
C31 C36 1.34(2) . ?
C31 C32 1.37(2) . ?
C32 C33 1.43(3) . ?
C32 H32 0.9500 . ?
C33 C34 1.35(3) . ?
C33 H33 0.9500 . ?
C34 C35 1.29(3) . ?
C34 H34 0.9500 . ?
C35 C36 1.37(2) . ?
C35 H35 0.9500 . ?
C36 H36 0.9500 . ?
C37 C42 1.363(19) . ?
C37 C38 1.40(2) . ?
C37 H37 0.9500 . ?
C38 C39 1.32(3) . ?
C38 H38 0.9500 . ?
C39 C40 1.36(3) . ?
C39 H39 0.9500 . ?
C40 C41 1.39(2) . ?
C40 H40 0.9500 . ?
C41 C42 1.39(2) . ?
C41 H41 0.9500 . ?
C42 C43 1.518(18) . ?
C43 C44 1.535(16) . ?
C43 H43A 0.9900 . ?
C43 H43B 0.9900 . ?
C44 N5 1.437(16) . ?
C44 C45 1.503(16) . ?
C44 H44 1.0000 . ?
C45 O8 1.236(14) . ?
C45 O7 1.286(15) . ?
C46 O9 1.247(13) . ?
C46 N5 1.314(16) . ?
C46 C47 1.486(18) . ?
C47 N6 1.477(14) . ?
C47 C48 1.535(16) . ?
C47 H47 1.0000 . ?
C48 C49 1.49(2) . ?
C48 H48A 0.9900 . ?
C48 H48B 0.9900 . ?
C49 C50 1.37(2) . ?
C49 C54 1.39(2) . ?
C50 C51 1.33(3) . ?
C50 H50 0.9500 . ?
C51 C52 1.33(3) . ?
C51 H51 0.9500 . ?
C52 C53 1.41(3) . ?
C52 H52 0.9500 . ?
C53 C54 1.40(3) . ?
C53 H53 0.9500 . ?
C54 H54 0.9500 . ?
C55 C60 1.37(2) . ?
C55 C56 1.40(3) . ?
C55 H55 0.9500 . ?
C56 C57 1.34(3) . ?
C56 H56 0.9500 . ?
C57 C58 1.36(3) . ?
C57 H57 0.9500 . ?
C58 C59 1.39(2) . ?
C58 H58 0.9500 . ?
C59 C60 1.37(2) . ?
C59 H59 0.9500 . ?
C60 C61 1.509(19) . ?
C61 C62 1.512(18) . ?
C61 H61A 0.9900 . ?
C61 H61B 0.9900 . ?
C62 N8 1.465(16) . ?
C62 C63 1.532(17) . ?
C62 H62 1.0000 . ?
C63 O11 1.223(14) . ?
C63 O12 1.296(15) . ?
C64 O10 1.259(14) . ?
C64 N8 1.339(16) . ?
C64 C65 1.494(18) . ?
C65 N7 1.470(15) . ?
C65 C66 1.564(16) . ?
C65 H65 1.0000 . ?
C66 C67 1.52(2) . ?
C66 H66A 0.9900 . ?
C66 H66B 0.9900 . ?
C67 C68 1.353(11) . ?
C67 C72 1.367(9) . ?
C68 C69 1.355(11) . ?
C68 H68 0.9500 . ?
C69 C70 1.360(11) . ?
C69 H69 0.9500 . ?
C70 C71 1.359(11) . ?
C70 H70 0.9500 . ?
C71 C72 1.367(11) . ?
C71 H71 0.9500 . ?
C72 H72 0.9500 . ?
N1 H1A 0.9100 . ?
N1 H1B 0.9100 . ?
N2 H2A 0.8800 . ?
N3 H3A 0.9100 . ?
N3 H3B 0.9100 . ?
N4 H4A 0.8800 . ?
N5 H5A 0.8800 . ?
N6 H6A 0.9100 . ?
N6 H6B 0.9100 . ?
N7 H7C 0.9100 . ?
N7 H7D 0.9100 . ?
N8 H8A 0.8800 . ?

loop_
_geom_torsion_atom_site_label_1
_geom_torsion_atom_site_label_2
_geom_torsion_atom_site_label_3
_geom_torsion_atom_site_label_4
_geom_torsion
_geom_torsion_site_symmetry_1
_geom_torsion_site_symmetry_2
_geom_torsion_site_symmetry_3
_geom_torsion_site_symmetry_4
_geom_torsion_publ_flag
C6 C1 C2 C3 3(3) . . . . ?
C1 C2 C3 C4 -2(3) . . . . ?
C2 C3 C4 C5 0(3) . . . . ?
C3 C4 C5 C6 1(3) . . . . ?
C2 C1 C6 C5 -1(2) . . . . ?
C2 C1 C6 C7 -180.0(14) . . . . ?
C4 C5 C6 C1 -1(3) . . . . ?
C4 C5 C6 C7 178.0(16) . . . . ?
C1 C6 C7 C8 -132.9(13) . . . . ?
C5 C6 C7 C8 48.1(18) . . . . ?
C6 C7 C8 N2 173.2(10) . . . . ?
C6 C7 C8 C9 53.1(15) . . . . ?
N2 C8 C9 O2 117.7(15) . . . . ?
C7 C8 C9 O2 -119.2(14) . . . . ?
N2 C8 C9 O1 -54.5(14) . . . . ?
C7 C8 C9 O1 68.6(15) . . . . ?
O3 C10 C11 N1 -35.1(15) . . . . ?
N2 C10 C11 N1 148.2(11) . . . . ?
O3 C10 C11 C12 87.5(14) . . . . ?
N2 C10 C11 C12 -89.2(13) . . . . ?
N1 C11 C12 C13 -59.8(14) . . . . ?
C10 C11 C12 C13 179.3(10) . . . . ?
C11 C12 C13 C18 98.7(17) . . . . ?
C11 C12 C13 C14 -77.7(18) . . . . ?
C18 C13 C14 C15 2(3) . . . . ?
C12 C13 C14 C15 178.4(18) . . . . ?
C13 C14 C15 C16 1(3) . . . . ?
C14 C15 C16 C17 -3(4) . . . . ?
C15 C16 C17 C18 1(4) . . . . ?
C14 C13 C18 C17 -4(3) . . . . ?
C12 C13 C18 C17 179.9(17) . . . . ?
C16 C17 C18 C13 2(3) . . . . ?
C24 C19 C20 C21 6(3) . . . . ?
C19 C20 C21 C22 -7(3) . . . . ?
C20 C21 C22 C23 5(3) . . . . ?
C21 C22 C23 C24 -2(3) . . . . ?
C20 C19 C24 C23 -2(2) . . . . ?
C20 C19 C24 C25 177.6(16) . . . . ?
C22 C23 C24 C19 0(2) . . . . ?
C22 C23 C24 C25 -179.8(16) . . . . ?
C19 C24 C25 C26 48.7(18) . . . . ?
C23 C24 C25 C26 -131.8(13) . . . . ?
C24 C25 C26 N4 172.5(10) . . . . ?
C24 C25 C26 C27 53.2(14) . . . . ?
N4 C26 C27 O6 116.3(13) . . . . ?
C25 C26 C27 O6 -121.2(13) . . . . ?
N4 C26 C27 O5 -56.7(13) . . . . ?
C25 C26 C27 O5 65.8(14) . . . . ?
O4 C28 C29 N3 -32.7(14) . . . . ?
N4 C28 C29 N3 148.3(10) . . . . ?
O4 C28 C29 C30 87.1(13) . . . . ?
N4 C28 C29 C30 -91.9(13) . . . . ?
N3 C29 C30 C31 -62.4(13) . . . . ?
C28 C29 C30 C31 178.8(10) . . . . ?
C29 C30 C31 C36 105.2(16) . . . . ?
C29 C30 C31 C32 -75.0(18) . . . . ?
C36 C31 C32 C33 -1(3) . . . . ?
C30 C31 C32 C33 178.9(16) . . . . ?
C31 C32 C33 C34 0(3) . . . . ?
C32 C33 C34 C35 4(4) . . . . ?
C33 C34 C35 C36 -6(5) . . . . ?
C32 C31 C36 C35 -1(3) . . . . ?
C30 C31 C36 C35 178.7(18) . . . . ?
C34 C35 C36 C31 5(4) . . . . ?
C42 C37 C38 C39 3(3) . . . . ?
C37 C38 C39 C40 0(3) . . . . ?
C38 C39 C40 C41 -4(3) . . . . ?
C39 C40 C41 C42 5(3) . . . . ?
C38 C37 C42 C41 -2(2) . . . . ?
C38 C37 C42 C43 179.7(15) . . . . ?
C40 C41 C42 C37 -2(2) . . . . ?
C40 C41 C42 C43 176.4(16) . . . . ?
C37 C42 C43 C44 -130.7(14) . . . . ?
C41 C42 C43 C44 51.4(17) . . . . ?
C42 C43 C44 N5 173.5(10) . . . . ?
C42 C43 C44 C45 52.6(14) . . . . ?
N5 C44 C45 O8 115.7(14) . . . . ?
C43 C44 C45 O8 -121.6(14) . . . . ?
N5 C44 C45 O7 -55.3(14) . . . . ?
C43 C44 C45 O7 67.4(14) . . . . ?
O9 C46 C47 N6 -35.9(14) . . . . ?
N5 C46 C47 N6 148.9(10) . . . . ?
O9 C46 C47 C48 86.2(13) . . . . ?
N5 C46 C47 C48 -89.0(13) . . . . ?
N6 C47 C48 C49 -60.0(15) . . . . ?
C46 C47 C48 C49 179.1(11) . . . . ?
C47 C48 C49 C50 101.3(19) . . . . ?
C47 C48 C49 C54 -73.6(19) . . . . ?
C54 C49 C50 C51 -1(3) . . . . ?
C48 C49 C50 C51 -177(2) . . . . ?
C49 C50 C51 C52 0(5) . . . . ?
C50 C51 C52 C53 0(5) . . . . ?
C51 C52 C53 C54 2(5) . . . . ?
C50 C49 C54 C53 3(3) . . . . ?
C48 C49 C54 C53 178.1(19) . . . . ?
C52 C53 C54 C49 -3(4) . . . . ?
C60 C55 C56 C57 4(4) . . . . ?
C55 C56 C57 C58 -8(4) . . . . ?
C56 C57 C58 C59 8(4) . . . . ?
C57 C58 C59 C60 -4(3) . . . . ?
C58 C59 C60 C55 0(3) . . . . ?
C58 C59 C60 C61 -179.3(16) . . . . ?
C56 C55 C60 C59 0(3) . . . . ?
C56 C55 C60 C61 179.5(19) . . . . ?
C59 C60 C61 C62 -132.0(15) . . . . ?
C55 C60 C61 C62 48.3(18) . . . . ?
C60 C61 C62 N8 171.1(10) . . . . ?
C60 C61 C62 C63 52.2(15) . . . . ?
N8 C62 C63 O11 117.8(14) . . . . ?
C61 C62 C63 O11 -119.4(14) . . . . ?
N8 C62 C63 O12 -56.1(14) . . . . ?
C61 C62 C63 O12 66.7(15) . . . . ?
O10 C64 C65 N7 -33.2(14) . . . . ?
N8 C64 C65 N7 149.8(10) . . . . ?
O10 C64 C65 C66 86.3(13) . . . . ?
N8 C64 C65 C66 -90.7(13) . . . . ?
N7 C65 C66 C67 -62.2(14) . . . . ?
C64 C65 C66 C67 -179.8(10) . . . . ?
C65 C66 C67 C68 102.6(17) . . . . ?
C65 C66 C67 C72 -76.9(17) . . . . ?
C72 C67 C68 C69 2(3) . . . . ?
C66 C67 C68 C69 -177.6(16) . . . . ?
C67 C68 C69 C70 -2(3) . . . . ?
C68 C69 C70 C71 0(3) . . . . ?
C69 C70 C71 C72 2(3) . . . . ?
C68 C67 C72 C71 -1(3) . . . . ?
C66 C67 C72 C71 179.0(15) . . . . ?
C70 C71 C72 C67 -1(3) . . . . ?
C10 C11 N1 Ni2 29.5(11) . . . . ?
C12 C11 N1 Ni2 -92.4(11) . . . . ?
O3 C10 N2 C8 1.5(19) . . . . ?
C11 C10 N2 C8 178.1(11) . . . . ?
C7 C8 N2 C10 72.4(14) . . . . ?
C9 C8 N2 C10 -163.8(11) . . . . ?
C28 C29 N3 Ni2 27.7(11) . . . . ?
C30 C29 N3 Ni2 -91.6(10) . . . . ?
O4 C28 N4 C26 -0.4(18) . . . . ?
C29 C28 N4 C26 178.5(10) . . . . ?
C25 C26 N4 C28 72.6(14) . . . . ?
C27 C26 N4 C28 -163.6(11) . . . . ?
O9 C46 N5 C44 3.2(19) . . . . ?
C47 C46 N5 C44 178.3(10) . . . . ?
C45 C44 N5 C46 -166.0(11) . . . . ?
C43 C44 N5 C46 70.3(14) . . . . ?
C46 C47 N6 Ni1 29.8(10) . . . 3_445 ?
C48 C47 N6 Ni1 -93.4(11) . . . 3_445 ?
C64 C65 N7 Ni3 28.0(11) . . . . ?
C66 C65 N7 Ni3 -90.5(11) . . . . ?
O10 C64 N8 C62 1.7(18) . . . . ?
C65 C64 N8 C62 178.6(10) . . . . ?
C61 C62 N8 C64 71.3(14) . . . . ?
C63 C62 N8 C64 -164.8(11) . . . . ?
O2 C9 O1 Ni1 -14.3(19) . . . . ?
C8 C9 O1 Ni1 157.5(8) . . . . ?
N2 C10 O3 Ni2 -162.7(10) . . . . ?
C11 C10 O3 Ni2 20.8(13) . . . . ?
N4 C28 O4 Ni2 -161.4(9) . . . . ?
C29 C28 O4 Ni2 19.7(13) . . . . ?
O6 C27 O5 Ni3 -15.4(18) . . . . ?
C26 C27 O5 Ni3 157.0(8) . . . . ?
O8 C45 O7 Ni2 -14.4(19) . . . . ?
C44 C45 O7 Ni2 156.0(8) . . . . ?
N5 C46 O9 Ni1 -163.1(9) . . . 3_445 ?
C47 C46 O9 Ni1 22.0(12) . . . 3_445 ?
N8 C64 O10 Ni3 -163.2(9) . . . . ?
C65 C64 O10 Ni3 20.1(13) . . . . ?
O11 C63 O12 Ni2 -15.7(19) . . . 3_545 ?
C62 C63 O12 Ni2 157.7(8) . . . 3_545 ?

loop_
_platon_squeeze_void_nr
_platon_squeeze_void_average_x
_platon_squeeze_void_average_y
_platon_squeeze_void_average_z
_platon_squeeze_void_volume
_platon_squeeze_void_count_electrons
_platon_squeeze_void_content
1 0.000 0.749 0.000 741 182 ' '
2 0.500 0.249 0.000 741 182 ' '
3 0.206 0.250 0.368 13 0 ' '
4 0.706 0.750 0.368 13 0 ' '
5 0.294 0.750 0.631 13 0 ' '
6 0.794 0.250 0.631 13 0 ' '
